data_9009454
loop_
_publ_author_name
'Menchetti, S.'
'Sabelli, C.'

_publ_section_title
;
 The halotrichite group: The crystal structure of apjohnite
;
_journal_name_full 'Mineralogical Magazine'
_journal_page_first 599
_journal_page_last 608
_journal_paper_doi 10.1180/minmag.1976.040.314.07
_journal_volume 40
_journal_year 1976
_chemical_compound_source 'Terlano, Bolzano, Italy'
_chemical_formula_sum 'Al2 Fe0.02 H44 Mg0.28 Mn0.64 O38 S4 Zn0.06'
_chemical_name_mineral Apjohnite
_space_group_IT_number 14
_symmetry_space_group_name_Hall '-P 2ybc'
_symmetry_space_group_name_H-M 'P 1 21/c 1'
_cell_angle_alpha 90
_cell_angle_beta 100.28
_cell_angle_gamma 90
_cell_length_a 6.198
_cell_length_b 24.347
_cell_length_c 21.266
_cell_formula_units_Z 4
_cell_volume 3157.583
_database_code_amcsd 0014465
_exptl_crystal_density_diffrn 1.854
_cod_original_formula_sum '(Mn.64 Mg.28 Zn.06 Fe.02) Al2 S4 O38 H44'
_cod_database_code 9009454

loop_
_space_group_symop_operation_xyz
x,y,z
x,1/2-y,1/2+z
-x,1/2+y,1/2-z
-x,-y,-z

loop_
_atom_site_aniso_label
_atom_site_aniso_U_11
_atom_site_aniso_U_22
_atom_site_aniso_U_33
_atom_site_aniso_U_12
_atom_site_aniso_U_13
_atom_site_aniso_U_23
Mn 0.01426 0.01201 0.01420 -0.00135 0.00013 -0.00129
Mg 0.01426 0.01201 0.01420 -0.00135 0.00013 -0.00129
Zn 0.01426 0.01201 0.01420 -0.00135 0.00013 -0.00129
Fe 0.01426 0.01201 0.01420 -0.00135 0.00013 -0.00129
Al1 0.01681 0.01381 0.01730 -0.00158 0.00019 0.00103
Al2 0.01765 0.01411 0.01486 0.00083 0.00168 -0.00077
S1 0.01856 0.01592 0.01996 -0.00113 0.00103 -0.00052
S2 0.01831 0.01532 0.01575 -0.00181 0.00155 -0.00052
S3 0.02071 0.01892 0.01686 0.00414 0.00336 0.00284
S4 0.02287 0.01832 0.01797 -0.00391 0.00071 0.00258
O1 0.03919 0.03333 0.03682 -0.00369 0.01371 -0.01497
O2 0.02636 0.01832 0.03882 0.00053 0.00291 0.00232
O3 0.03299 0.03514 0.02617 -0.00827 0.00769 0.00258
O4 0.03018 0.02883 0.03926 0.00143 -0.01060 0.00181
O5 0.03090 0.03003 0.03039 0.00098 0.00562 -0.01239
O6 0.02802 0.01982 0.03438 0.00429 0.00084 0.00387
O7 0.03390 0.02493 0.02906 -0.00512 -0.01422 0.00697
O8 0.03704 0.03964 0.03194 -0.01324 0.00970 0.00052
O9 0.05466 0.04475 0.02440 0.01617 0.01383 0.01084
O10 0.02879 0.02192 0.04525 -0.00624 0.00181 0.00361
O11 0.02743 0.03484 0.03704 0.00135 0.00019 -0.00723
O12 0.03893 0.03243 0.02750 0.01941 0.01034 0.00723
O13 0.03147 0.03814 0.03593 0.01083 0.00944 0.02065
O14 0.04332 0.05856 0.03926 -0.00707 0.01455 -0.02039
O15 0.03439 0.03844 0.03593 -0.00120 -0.00414 0.00594
O16 0.03776 0.02583 0.05124 -0.01700 -0.01396 0.00826
O17 0.02966 0.03063 0.03394 0.00173 0.00640 -0.00387
O18 0.02649 0.04505 0.03837 0.00542 0.00304 -0.01239
O19 0.03284 0.03634 0.04592 -0.01068 -0.00666 0.01187
O20 0.03049 0.03033 0.02640 0.00060 0.00472 -0.00516
O21 0.04467 0.07237 0.06743 -0.00858 0.01325 -0.02555
O22 0.02365 0.02643 0.02595 -0.00068 0.00259 -0.00258
O23 0.01830 0.02072 0.02928 -0.00083 0.00026 0.00310
O24 0.02702 0.02072 0.02285 -0.00173 0.00246 0.00103
O25 0.02193 0.02643 0.03172 0.00248 0.00465 -0.00723
O26 0.02421 0.02162 0.02041 -0.00286 -0.00071 0.00310
O27 0.03326 0.02162 0.02085 -0.00692 0.00582 0.00052
O28 0.02751 0.02462 0.02041 0.00188 -0.00440 0.00103
O29 0.02536 0.02553 0.02418 0.00474 0.00459 -0.00103
O30 0.02291 0.02222 0.02506 0.00045 0.00155 0.00155
O31 0.03099 0.02733 0.02418 0.00113 0.00136 -0.00026
O32 0.02295 0.02703 0.02307 0.00594 0.00789 0.00052
O33 0.02919 0.02222 0.02950 -0.00181 0.00414 0.00052
O34 0.10254 0.06787 0.04547 0.02535 0.01739 0.00929
O35 0.06263 0.06186 0.04370 -0.00948 0.00718 -0.00878
O36 0.05500 0.03844 0.03882 0.00948 0.00356 0.00206
O37 0.03659 0.04895 0.03726 0.00384 0.00756 -0.00826
O38 0.06335 0.05886 0.04059 -0.00564 -0.00026 0.00026

loop_
_atom_site_label
_atom_site_fract_x
_atom_site_fract_y
_atom_site_fract_z
_atom_site_occupancy
_atom_site_U_iso_or_equiv
Mn 0.36995 0.59600 0.08053 0.64000 0.01381
Mg 0.36995 0.59600 0.08053 0.28000 0.01381
Zn 0.36995 0.59600 0.08053 0.06000 0.01381
Fe 0.36995 0.59600 0.08053 0.02000 0.01381
Al1 0.44015 0.61206 0.42426 1.00000 0.01634
Al2 0.68679 0.34315 0.19779 1.00000 0.01570
S1 0.08662 0.24404 0.52658 1.00000 0.01836
S2 0.96419 0.46510 0.38825 1.00000 0.01672
S3 0.14189 0.19411 0.25596 1.00000 0.01887
S4 0.16025 0.47277 0.10454 1.00000 0.02014
O1 0.13100 0.21700 0.46790 1.00000 0.03559
O2 0.02710 0.30220 0.51260 1.00000 0.02824
O3 -0.09410 0.21540 0.54900 1.00000 0.03128
O4 0.28660 0.24260 0.57630 1.00000 0.03483
O5 0.01180 0.43710 0.33110 1.00000 0.03040
O6 0.90420 0.52280 0.37270 1.00000 0.02799
O7 0.16560 0.46440 0.43800 1.00000 0.03179
O8 0.78600 0.43600 0.41190 1.00000 0.03584
O9 0.12490 0.18330 0.32280 1.00000 0.04053
O10 0.22170 0.25050 0.24900 1.00000 0.03268
O11 -0.08090 0.18900 0.21550 1.00000 0.03382
O12 0.29330 0.15410 0.23420 1.00000 0.03242
O13 0.16100 0.44370 0.16590 1.00000 0.03470
O14 0.22790 0.43410 0.05930 1.00000 0.04623
O15 -0.06160 0.49350 0.08010 1.00000 0.03762
O16 0.31700 0.51850 0.11760 1.00000 0.04104
O17 0.70970 0.58540 0.12720 1.00000 0.03128
O18 0.32750 0.63230 0.17280 1.00000 0.03711
O19 0.44030 0.67560 0.04370 1.00000 0.04015
O20 0.03290 0.61220 0.04510 1.00000 0.02913
O21 0.40040 0.56110 -0.01000 1.00000 0.06105
O22 0.49740 0.55720 0.36800 1.00000 0.02558
O23 0.14910 0.61810 0.37810 1.00000 0.02330
O24 0.53390 0.66660 0.37240 1.00000 0.02394
O25 0.37460 0.66740 0.47980 1.00000 0.02672
O26 0.72830 0.60760 0.47090 1.00000 0.02267
O27 0.35240 0.55700 0.47630 1.00000 0.02520
O28 0.53450 0.34230 0.11200 1.00000 0.02508
O29 0.93930 0.31640 0.16980 1.00000 0.02508
O30 0.60100 0.26980 0.20960 1.00000 0.02381
O31 0.83920 0.34370 0.28280 1.00000 0.02799
O32 0.43010 0.36780 0.22380 1.00000 0.02394
O33 0.76960 0.41550 0.18500 1.00000 0.02710
O34 0.80380 0.26290 0.36180 1.00000 0.07143
O35 0.21220 0.53940 0.26080 1.00000 0.05636
O36 0.68060 0.50910 0.23450 1.00000 0.04471
O37 0.41900 0.39130 0.34250 1.00000 0.04078
O38 0.40730 0.29540 0.40970 1.00000 0.05547
H1 0.78100 0.62000 0.14200 1.00000 ?
H2 0.79300 0.56100 0.11200 1.00000 ?
H3 0.21000 0.64700 0.17300 1.00000 ?
H4 0.44200 0.64300 0.19600 1.00000 ?
H5 0.58000 0.69000 0.04000 1.00000 ?
H6 0.32000 0.69000 0.01000 1.00000 ?
H7 -0.01500 0.65100 0.04000 1.00000 ?
H8 -0.02900 0.59300 0.00800 1.00000 ?
H9 0.52000 0.56000 -0.03000 1.00000 ?
H10 0.29000 0.54000 -0.03000 1.00000 ?
H11 0.63200 0.54300 0.38000 1.00000 ?
H12 0.42100 0.54800 0.32900 1.00000 ?
H13 0.06800 0.58500 0.37700 1.00000 ?
H14 0.13700 0.64400 0.34600 1.00000 ?
H15 0.60800 0.70300 0.39900 1.00000 ?
H16 0.60700 0.65800 0.34800 1.00000 ?
H17 0.22500 0.67900 0.47600 1.00000 ?
H18 0.49100 0.69000 0.52100 1.00000 ?
H19 0.82800 0.64100 0.48300 1.00000 ?
H20 0.76400 0.58500 0.51000 1.00000 ?
H21 0.30700 0.51900 0.46000 1.00000 ?
H22 0.30200 0.56300 0.51000 1.00000 ?
H23 0.45000 0.31000 0.10000 1.00000 ?
H24 0.43000 0.37000 0.09000 1.00000 ?
H25 0.91300 0.31000 0.12000 1.00000 ?
H26 0.04800 0.29300 0.19700 1.00000 ?
H27 0.47400 0.26600 0.22600 1.00000 ?
H28 0.71100 0.24800 0.21100 1.00000 ?
H29 0.88800 0.38100 0.30300 1.00000 ?
H30 0.83000 0.31000 0.31000 1.00000 ?
H31 0.44200 0.37900 0.26000 1.00000 ?
H32 0.33200 0.39800 0.19500 1.00000 ?
H33 0.71800 0.45500 0.20900 1.00000 ?
H34 0.92000 0.43000 0.19000 1.00000 ?
H35 0.73200 0.26200 0.32600 1.00000 ?
H36 0.95300 0.23200 0.36600 1.00000 ?
H37 0.21400 0.57000 0.23500 1.00000 ?
H38 0.19000 0.51000 0.23000 1.00000 ?
H39 0.69000 0.54000 0.20000 1.00000 ?
H40 0.75000 0.51000 0.28000 1.00000 ?
H41 0.54700 0.41200 0.36100 1.00000 ?
H42 0.29200 0.41700 0.33800 1.00000 ?
H43 0.50600 0.28000 0.38500 1.00000 ?
H44 0.41000 0.33000 0.39000 1.00000 ?

loop_
_cod_related_entry_id
_cod_related_entry_database
_cod_related_entry_code
1 AMCSD 0014465
